data_1510617
loop_
_publ_author_name
'Shelton, R.N.'

_publ_section_title
;
 Superconductivity and crystal structure of a new class of ternary
 platinum borides
;
_journal_name_full 'Journal of the Less-Common Metals'
_journal_page_first 191
_journal_page_last 196
_journal_paper_doi 10.1016/0022-5088(78)90031-0
_journal_volume 62
_journal_year 1978
_chemical_formula_sum 'B2 Ba0.667 Pt3'
_chemical_name_systematic 'Ba0.667 Pt3 B2'
_space_group_IT_number 194
_symmetry_space_group_name_Hall '-P 6c 2c'
_symmetry_space_group_name_H-M 'P 63/m m c'
_cell_angle_alpha 90
_cell_angle_beta 90
_cell_angle_gamma 120
_cell_formula_units_Z 2
_cell_length_a 6.161
_cell_length_b 6.161
_cell_length_c 5.268
_cell_volume 173.172
_citation_journal_id_ASTM JCOMAH
_cod_data_source_file boron_1.cif
_cod_data_source_block B2Ba0.667Pt3
_cod_original_cell_volume 173.1724
_cod_database_code 1510617

loop_
_symmetry_equiv_pos_as_xyz
x,y,z
x-y,x,z+1/2
-y,x-y,z
-x,-y,z+1/2
-x+y,-x,z
y,-x+y,z+1/2
-y,-x,-z+1/2
x-y,-y,-z
x,x-y,-z+1/2
y,x,-z
-x+y,y,-z+1/2
-x,-x+y,-z
-x,-y,-z
-x+y,-x,-z-1/2
y,-x+y,-z
x,y,-z-1/2
x-y,x,-z
-y,x-y,-z-1/2
y,x,z-1/2
-x+y,y,z
-x,-x+y,z-1/2
-y,-x,z
x-y,-y,z-1/2
x,x-y,z

loop_
_atom_site_label
_atom_site_type_symbol
_atom_site_fract_x
_atom_site_fract_y
_atom_site_fract_z
_atom_site_occupancy
_atom_site_U_iso_or_equiv
Ba1 Ba 0 0 0.114 0.333 0.0
Pt1 Pt 0.512 0.024 0.25 1 0.0
B1 B 0.3333 0.6667 0.033 1 0.0
